data_7056391
loop_
_publ_author_name
'Kulikov, Oleg V.'
'Sevryugina, Yulia V.'
'Mehmood, Arshad'
'Saraogi, Ishu'

_publ_section_title
;
 Characterization of aggregated morphologies derived from mono- and
 bis-arylbenzamides -- potential alpha-helix mimetics
;
_journal_name_full 'New J. Chem.'
_journal_paper_doi 10.1039/C6NJ03775E
_journal_year 2017
_chemical_formula_moiety 'C71 H86 N4 O13'
_chemical_formula_sum 'C71 H86 N4 O13'
_chemical_formula_weight 1203.43
_chemical_melting_point ?
_chemical_name_common none
_chemical_name_systematic
'dimethyl 4,4'-((4,4'-((2,7-di-tert-butyl-9,9-dimethyl-9H- xanthene-4,5-dicarbonyl)bis(azanediyl)) bis(3-isobutoxybenzoyl))bis(azanediyl)) bis(3-isobutoxybenzoate)'
_space_group_crystal_system monoclinic
_space_group_IT_number 14
_space_group_name_Hall '-P 2yn'
_space_group_name_H-M_alt 'P 1 21/n 1'
_symmetry_space_group_name_Hall '-P 2yn'
_symmetry_space_group_name_H-M 'P 1 21/n 1'
_atom_sites_solution_hydrogens geom
_atom_sites_solution_primary Intrinsic
_atom_sites_solution_secondary difmap
_audit_creation_method SHELXL-2014/7
_audit_update_record
;
2015-11-04 deposited with the CCDC.
2017-06-19 downloaded from the CCDC.
;
_cell_angle_alpha 90
_cell_angle_beta 95.689(1)
_cell_angle_gamma 90
_cell_formula_units_Z 4
_cell_length_a 8.4076(3)
_cell_length_b 37.3169(17)
_cell_length_c 21.4037(10)
_cell_measurement_reflns_used 9807
_cell_measurement_temperature 100(2)
_cell_measurement_theta_max 21.27
_cell_measurement_theta_min 2.89
_cell_volume 6682.2(5)
_computing_cell_refinement 'Bruker APEX2 software'
_computing_data_collection 'Bruker APEX2 software'
_computing_data_reduction 'SAINT V8.32B (Bruker AXS Inc., 2013)'
_computing_molecular_graphics 'Ortep for Windows (Farrugia, 2012)'
_computing_publication_material 'WinGX2014.1 (Farrugia, 2012)'
_computing_structure_refinement 'SHELXL-2014/7 (Sheldrick, 2014)'
_computing_structure_solution 'SHELXT (Sheldrick, 2013)'
_diffrn_ambient_temperature 100(2)
_diffrn_detector_area_resol_mean 10.24
_diffrn_measured_fraction_theta_full 0.996
_diffrn_measured_fraction_theta_max 0.996
_diffrn_measurement_device_type
;
 Bruker D8 Quest with Photon 100 CMOS Detector
;
_diffrn_measurement_method '\f or \w oscillation scans'
_diffrn_radiation_type MoK\a
_diffrn_radiation_wavelength 0.71073
_diffrn_reflns_av_R_equivalents 0.0430
_diffrn_reflns_av_unetI/netI 0.0109
_diffrn_reflns_Laue_measured_fraction_full 0.996
_diffrn_reflns_Laue_measured_fraction_max 0.996
_diffrn_reflns_limit_h_max 8
_diffrn_reflns_limit_h_min -8
_diffrn_reflns_limit_k_max 38
_diffrn_reflns_limit_k_min -38
_diffrn_reflns_limit_l_max 21
_diffrn_reflns_limit_l_min -21
_diffrn_reflns_number 205277
_diffrn_reflns_point_group_measured_fraction_full 0.996
_diffrn_reflns_point_group_measured_fraction_max 0.996
_diffrn_reflns_theta_full 21.304
_diffrn_reflns_theta_max 21.304
_diffrn_reflns_theta_min 2.892
_diffrn_source 'fine-focused sealed tube'
_exptl_absorpt_coefficient_mu 0.082
_exptl_absorpt_correction_T_max 1.00
_exptl_absorpt_correction_T_min 0.95
_exptl_absorpt_correction_type multi-scan
_exptl_absorpt_process_details
;
 SADABS-2014/4 - Bruker AXS area detector scaling and absorption correction
;
_exptl_crystal_colour colourless
_exptl_crystal_density_diffrn 1.196
_exptl_crystal_density_meas ?
_exptl_crystal_density_method none
_exptl_crystal_description needle
_exptl_crystal_F_000 2576
_exptl_crystal_size_max 0.324
_exptl_crystal_size_mid 0.247
_exptl_crystal_size_min 0.156
_exptl_transmission_factor_max 1
_exptl_transmission_factor_min 0.951
_refine_diff_density_max 1.302
_refine_diff_density_min -0.422
_refine_diff_density_rms 0.049
_refine_ls_extinction_method none
_refine_ls_goodness_of_fit_ref 1.061
_refine_ls_hydrogen_treatment mixed
_refine_ls_matrix_type full
_refine_ls_number_parameters 839
_refine_ls_number_reflns 7450
_refine_ls_number_restraints 0
_refine_ls_restrained_S_all 1.061
_refine_ls_R_factor_all 0.0584
_refine_ls_R_factor_gt 0.0514
_refine_ls_shift/su_max 0.000
_refine_ls_shift/su_mean 0.000
_refine_ls_structure_factor_coef Fsqd
_refine_ls_weighting_details 'w=1/[\s^2^(Fo^2^)+(0.0569P)^2^+10.1045P] where P=(Fo^2^+2Fc^2^)/3'
_refine_ls_weighting_scheme calc
_refine_ls_wR_factor_gt 0.1257
_refine_ls_wR_factor_ref 0.1325
_reflns_Friedel_coverage 0.000
_reflns_number_gt 6633
_reflns_number_total 7450
_reflns_threshold_expression 'I > 2\s(I)'
_cod_data_source_file c6nj03775e3.cif
_cod_data_source_block ys092
_cod_depositor_comments
;
The following automatic conversions were performed:

'_chemical_melting_point' value 'not measured' was changed to '?' -
the value is undefined or not given.

'_exptl_crystal_density_meas' value 'not measured' was changed to '?'
- the value is perceived as not measured.

Automatic conversion script
Id: cif_fix_values 4973 2017-02-22 13:04:09Z antanas 
;
_cod_database_code 7056391
_shelx_shelxl_version_number 2014/7
_shelx_space_group_comment
;
 The symmetry employed for this shelxl refinement is uniquely defined
 by the following loop, which should always be used as a source of
 symmetry information in preference to the above space-group names.
 They are only intended as comments.
;
_shelx_estimated_absorpt_t_min 0.974
_shelx_estimated_absorpt_t_max 0.987
_exptl_absorpt_special_details
;
 The crystal was mounted using Paratone-N oil (cryoprotectant)
 on the tip of MiTeGen MicroLoops LD . It was placed on magnetic 
 head of goniometer directly into the cold gas stream of a 
 liquid-nitrogen based cryostat.
;

loop_
_space_group_symop_operation_xyz
'x, y, z'
'-x+1/2, y+1/2, -z+1/2'
'-x, -y, -z'
'x-1/2, -y-1/2, z-1/2'

loop_
_atom_site_label
_atom_site_type_symbol
_atom_site_fract_x
_atom_site_fract_y
_atom_site_fract_z
_atom_site_U_iso_or_equiv
_atom_site_adp_type
_atom_site_occupancy
_atom_site_site_symmetry_order
_atom_site_calc_flag
_atom_site_refinement_flags_posn
_atom_site_refinement_flags_adp
_atom_site_refinement_flags_occupancy
_atom_site_disorder_assembly
_atom_site_disorder_group
C33A C 0.8407(9) 0.53038(18) 0.3718(3) 0.0348(12) Uani 0.474(4) 1 d . . P A 1
H33A H 0.7334 0.5310 0.3881 0.042 Uiso 0.474(4) 1 calc R U P A 1
C34A C 0.8153(11) 0.5581(2) 0.3276(4) 0.0478(16) Uani 0.474(4) 1 d . . P A 1
H34A H 0.7143 0.5702 0.3332 0.072 Uiso 0.474(4) 1 calc R U P A 1
H34B H 0.8104 0.5481 0.2851 0.072 Uiso 0.474(4) 1 calc R U P A 1
H34C H 0.9033 0.5753 0.3336 0.072 Uiso 0.474(4) 1 calc R U P A 1
C35A C 0.9450(14) 0.5301(3) 0.4365(5) 0.060(2) Uani 0.474(4) 1 d . . P A 1
H35A H 1.0443 0.5169 0.4325 0.090 Uiso 0.474(4) 1 calc R U P A 1
H35B H 0.8856 0.5185 0.4680 0.090 Uiso 0.474(4) 1 calc R U P A 1
H35C H 0.9703 0.5548 0.4495 0.090 Uiso 0.474(4) 1 calc R U P A 1
C33B C 0.9298(9) 0.52653(19) 0.3440(3) 0.0348(12) Uani 0.526(4) 1 d . . P A 2
H33B H 1.0220 0.5168 0.3231 0.042 Uiso 0.526(4) 1 calc R U P A 2
C34B C 0.9247(10) 0.5504(2) 0.3238(4) 0.0478(16) Uani 0.526(4) 1 d . . P A 2
H34D H 0.8147 0.5552 0.3063 0.072 Uiso 0.526(4) 1 calc R U P A 2
H34E H 0.9954 0.5508 0.2901 0.072 Uiso 0.526(4) 1 calc R U P A 2
H34F H 0.9588 0.5687 0.3551 0.072 Uiso 0.526(4) 1 calc R U P A 2
C35B C 1.0162(12) 0.5315(3) 0.4096(4) 0.060(2) Uani 0.526(4) 1 d . . P A 2
H35D H 1.0868 0.5524 0.4099 0.090 Uiso 0.526(4) 1 calc R U P A 2
H35E H 1.0797 0.5101 0.4213 0.090 Uiso 0.526(4) 1 calc R U P A 2
H35F H 0.9374 0.5352 0.4398 0.090 Uiso 0.526(4) 1 calc R U P A 2
O1 O 0.3697(2) 0.54052(5) 0.23607(8) 0.0251(5) Uani 1 1 d . . . . .
O2 O 0.4004(3) 0.47957(5) 0.09317(9) 0.0314(5) Uani 1 1 d . . . . .
O3 O 0.4201(3) 0.47616(5) 0.39043(10) 0.0377(6) Uani 1 1 d . . . . .
O4 O 0.1025(2) 0.47292(5) 0.19062(8) 0.0255(5) Uani 1 1 d . . . . .
O5 O 0.7434(3) 0.48768(6) 0.28689(11) 0.0442(6) Uani 1 1 d . . . . .
O6 O -0.0520(3) 0.34083(5) 0.17633(10) 0.0342(5) Uani 1 1 d . . . . .
O7 O 0.7840(2) 0.35888(5) 0.36086(9) 0.0288(5) Uani 1 1 d . . . . .
O8 O 0.0568(2) 0.28239(5) 0.37606(9) 0.0293(5) Uani 1 1 d . . . . .
O9 O 0.3835(2) 0.28068(5) 0.25890(8) 0.0271(5) Uani 1 1 d . . . . .
O10 O -0.3893(3) 0.17379(6) 0.24586(10) 0.0379(6) Uani 1 1 d . . . . .
O11 O -0.2528(2) 0.16871(5) 0.34133(9) 0.0305(5) Uani 1 1 d . . . . .
O12 O 0.3999(3) 0.17971(6) 0.42112(9) 0.0320(5) Uani 1 1 d . . . . .
O13 O 0.5807(2) 0.19992(5) 0.49720(9) 0.0297(5) Uani 1 1 d . . . . .
N1 N 0.5555(3) 0.48935(7) 0.18529(12) 0.0225(6) Uani 1 1 d . . . . .
H1 H 0.589(3) 0.5059(8) 0.2097(14) 0.017(8) Uiso 1 1 d . . . . .
N2 N 0.2844(3) 0.48134(7) 0.29361(11) 0.0224(6) Uani 1 1 d . . . . .
H2 H 0.252(3) 0.4962(8) 0.2637(15) 0.025(9) Uiso 1 1 d . . . . .
N3 N 0.0052(3) 0.32085(6) 0.27583(13) 0.0247(6) Uani 1 1 d . . . . .
H3 H 0.045(3) 0.3259(7) 0.3109(14) 0.016(8) Uiso 1 1 d . . . . .
N4 N 0.5704(3) 0.33155(6) 0.30777(12) 0.0252(6) Uani 1 1 d . . . . .
H4 H 0.498(4) 0.3327(8) 0.2767(14) 0.022(9) Uiso 1 1 d . . . . .
C1 C 0.3702(5) 0.58780(12) 0.52371(18) 0.0665(12) Uani 1 1 d . . . . .
H1A H 0.2596 0.5941 0.5091 0.100 Uiso 1 1 calc R U . . .
H1B H 0.3972 0.5973 0.5661 0.100 Uiso 1 1 calc R U . . .
H1C H 0.3817 0.5617 0.5243 0.100 Uiso 1 1 calc R U . . .
C2 C 0.6599(5) 0.59264(12) 0.50081(19) 0.0682(12) Uani 1 1 d . . . . .
H2A H 0.6644 0.5666 0.5062 0.102 Uiso 1 1 calc R U . . .
H2B H 0.6944 0.6043 0.5409 0.102 Uiso 1 1 calc R U . . .
H2C H 0.7308 0.5998 0.4693 0.102 Uiso 1 1 calc R U . . .
C3 C 0.4814(6) 0.64346(12) 0.47807(19) 0.0710(13) Uani 1 1 d . . . . .
H3A H 0.5565 0.6524 0.4496 0.106 Uiso 1 1 calc R U . . .
H3B H 0.5121 0.6525 0.5206 0.106 Uiso 1 1 calc R U . . .
H3C H 0.3732 0.6517 0.4638 0.106 Uiso 1 1 calc R U . . .
C4 C 0.4847(6) 0.60418(11) 0.47852(17) 0.0620(12) Uani 1 1 d . . . . .
C5 C 0.4356(5) 0.58754(9) 0.41290(14) 0.0458(10) Uani 1 1 d . . . . .
C6 C 0.4161(4) 0.60828(8) 0.35920(14) 0.0368(8) Uani 1 1 d . . . . .
H6 H 0.4190 0.6336 0.3636 0.044 Uiso 1 1 calc R U . . .
C7 C 0.3924(3) 0.59393(7) 0.29919(13) 0.0216(7) Uani 1 1 d . . . . .
C8 C 0.3856(3) 0.55712(7) 0.29421(12) 0.0195(7) Uani 1 1 d . . . . .
C9 C 0.3936(3) 0.53463(8) 0.34666(13) 0.0242(7) Uani 1 1 d . . . . .
C10 C 0.4210(4) 0.55064(8) 0.40504(14) 0.0385(9) Uani 1 1 d . . . . .
H10 H 0.4303 0.5358 0.4413 0.046 Uiso 1 1 calc R U . . .
C11 C 0.1881(4) 0.62940(10) 0.23578(15) 0.0428(9) Uani 1 1 d . . . . .
H11A H 0.1667 0.6451 0.1992 0.064 Uiso 1 1 calc R U . . .
H11B H 0.1658 0.6424 0.2738 0.064 Uiso 1 1 calc R U . . .
H11C H 0.1195 0.6082 0.2306 0.064 Uiso 1 1 calc R U . . .
C12 C 0.4703(5) 0.65104(9) 0.24904(15) 0.0478(10) Uani 1 1 d . . . . .
H12A H 0.5822 0.6437 0.2577 0.072 Uiso 1 1 calc R U . . .
H12B H 0.4395 0.6656 0.2839 0.072 Uiso 1 1 calc R U . . .
H12C H 0.4576 0.6651 0.2102 0.072 Uiso 1 1 calc R U . . .
C13 C 0.3639(3) 0.61782(7) 0.24168(13) 0.0232(7) Uani 1 1 d . . . . .
C14 C 0.3943(3) 0.59695(7) 0.18260(12) 0.0198(7) Uani 1 1 d . . . . .
C15 C 0.4010(3) 0.56006(7) 0.18347(12) 0.0200(7) Uani 1 1 d . . . . .
C16 C 0.4098(3) 0.61368(7) 0.12511(13) 0.0218(7) Uani 1 1 d . . . . .
H16 H 0.4038 0.6391 0.1231 0.026 Uiso 1 1 calc R U . . .
C17 C 0.4334(3) 0.59492(7) 0.07064(13) 0.0209(7) Uani 1 1 d . . . . .
C18 C 0.4448(3) 0.55762(7) 0.07499(13) 0.0203(7) Uani 1 1 d . . . . .
H18 H 0.4620 0.5442 0.0386 0.024 Uiso 1 1 calc R U . . .
C19 C 0.4316(3) 0.53973(7) 0.13107(12) 0.0191(7) Uani 1 1 d . . . . .
C20 C 0.3062(4) 0.60171(8) -0.03891(14) 0.0323(8) Uani 1 1 d . . . . .
H20A H 0.3124 0.5758 -0.0460 0.048 Uiso 1 1 calc R U . . .
H20B H 0.3102 0.6143 -0.0789 0.048 Uiso 1 1 calc R U . . .
H20C H 0.2057 0.6074 -0.0215 0.048 Uiso 1 1 calc R U . . .
C21 C 0.4476(3) 0.61354(7) 0.00738(13) 0.0240(7) Uani 1 1 d . . . . .
C22 C 0.4462(4) 0.65441(8) 0.01320(14) 0.0328(8) Uani 1 1 d . . . . .
H22A H 0.3463 0.6621 0.0291 0.049 Uiso 1 1 calc R U . . .
H22B H 0.4545 0.6652 -0.0281 0.049 Uiso 1 1 calc R U . . .
H22C H 0.5370 0.6621 0.0423 0.049 Uiso 1 1 calc R U . . .
C23 C 0.6044(4) 0.60249(8) -0.01813(14) 0.0295(7) Uani 1 1 d . . . . .
H23A H 0.6945 0.6086 0.0126 0.044 Uiso 1 1 calc R U . . .
H23B H 0.6153 0.6152 -0.0575 0.044 Uiso 1 1 calc R U . . .
H23C H 0.6036 0.5766 -0.0258 0.044 Uiso 1 1 calc R U . . .
C24 C 0.3710(3) 0.49468(8) 0.34565(13) 0.0244(7) Uani 1 1 d . . . . .
C25 C 0.4566(3) 0.49980(8) 0.13405(13) 0.0213(7) Uani 1 1 d . . . . .
C26 C 0.5855(3) 0.45531(7) 0.21138(13) 0.0207(7) Uani 1 1 d . . . . .
C27 C 0.6854(3) 0.45476(7) 0.26789(14) 0.0251(7) Uani 1 1 d . . . . .
C28 C 0.7155(3) 0.42315(7) 0.30006(14) 0.0247(7) Uani 1 1 d . . . . .
H28 H 0.7843 0.4230 0.3380 0.030 Uiso 1 1 calc R U . . .
C29 C 0.6454(3) 0.39136(7) 0.27710(13) 0.0224(7) Uani 1 1 d . . . . .
C30 C 0.5509(4) 0.39175(8) 0.22030(13) 0.0280(7) Uani 1 1 d . . . . .
H30 H 0.5058 0.3700 0.2036 0.034 Uiso 1 1 calc R U . . .
C31 C 0.5211(4) 0.42360(8) 0.18726(13) 0.0281(7) Uani 1 1 d . . . . .
H31 H 0.4567 0.4235 0.1482 0.034 Uiso 1 1 calc R U . . .
C32 C 0.8338(4) 0.49071(9) 0.34722(17) 0.0454(9) Uani 1 1 d . . . . .
H32A H 0.9439 0.4820 0.3441 0.054 Uiso 0.474(4) 1 calc R U P A 1
H32B H 0.7846 0.4753 0.3777 0.054 Uiso 0.474(4) 1 calc R U P A 1
H32C H 0.9072 0.4701 0.3549 0.054 Uiso 0.526(4) 1 calc R U P A 2
H32D H 0.7619 0.4917 0.3811 0.054 Uiso 0.526(4) 1 calc R U P A 2
C36 C 0.2257(3) 0.44666(7) 0.28185(13) 0.0206(7) Uani 1 1 d . . . . .
C37 C 0.2594(3) 0.41744(8) 0.32065(13) 0.0254(7) Uani 1 1 d . . . . .
H37 H 0.3289 0.4199 0.3582 0.030 Uiso 1 1 calc R U . . .
C38 C 0.1907(3) 0.38432(8) 0.30440(13) 0.0255(7) Uani 1 1 d . . . . .
H38 H 0.2139 0.3643 0.3311 0.031 Uiso 1 1 calc R U . . .
C39 C 0.0891(3) 0.38023(7) 0.24976(13) 0.0211(7) Uani 1 1 d . . . . .
C40 C 0.0580(3) 0.40955(7) 0.21023(13) 0.0217(7) Uani 1 1 d . . . . .
H40 H -0.0100 0.4069 0.1723 0.026 Uiso 1 1 calc R U . . .
C41 C 0.1250(3) 0.44230(7) 0.22577(13) 0.0206(7) Uani 1 1 d . . . . .
C42 C -0.0138(3) 0.47195(8) 0.13677(13) 0.0245(7) Uani 1 1 d . . . . .
H42A H -0.1202 0.4659 0.1500 0.029 Uiso 1 1 calc R U . . .
H42B H 0.0156 0.4533 0.1071 0.029 Uiso 1 1 calc R U . . .
C43 C -0.0204(3) 0.50805(8) 0.10493(13) 0.0251(7) Uani 1 1 d . . . . .
H43 H 0.0845 0.5123 0.0879 0.030 Uiso 1 1 calc R U . . .
C44 C -0.1500(4) 0.50681(9) 0.05003(14) 0.0326(8) Uani 1 1 d . . . . .
H44A H -0.1306 0.4865 0.0228 0.049 Uiso 1 1 calc R U . . .
H44B H -0.1483 0.5291 0.0260 0.049 Uiso 1 1 calc R U . . .
H44C H -0.2547 0.5040 0.0660 0.049 Uiso 1 1 calc R U . . .
C45 C -0.0496(4) 0.53851(8) 0.14954(15) 0.0359(8) Uani 1 1 d . . . . .
H45A H -0.1535 0.5352 0.1658 0.054 Uiso 1 1 calc R U . . .
H45B H -0.0488 0.5614 0.1270 0.054 Uiso 1 1 calc R U . . .
H45C H 0.0349 0.5386 0.1846 0.054 Uiso 1 1 calc R U . . .
C46 C 0.6751(4) 0.35946(8) 0.31845(14) 0.0233(7) Uani 1 1 d . . . . .
C47 C 0.0084(3) 0.34592(8) 0.23001(14) 0.0232(7) Uani 1 1 d . . . . .
C48 C 0.5613(3) 0.30008(7) 0.34325(13) 0.0213(7) Uani 1 1 d . . . . .
C49 C 0.6433(3) 0.29464(8) 0.40203(13) 0.0243(7) Uani 1 1 d . . . . .
H49 H 0.7134 0.3126 0.4201 0.029 Uiso 1 1 calc R U . . .
C50 C 0.6230(3) 0.26309(7) 0.43432(13) 0.0231(7) Uani 1 1 d . . . . .
H50 H 0.6794 0.2596 0.4745 0.028 Uiso 1 1 calc R U . . .
C51 C 0.5211(3) 0.23653(7) 0.40863(13) 0.0218(7) Uani 1 1 d . . . . .
C52 C 0.4387(3) 0.24177(8) 0.34952(13) 0.0230(7) Uani 1 1 d . . . . .
H52 H 0.3690 0.2237 0.3315 0.028 Uiso 1 1 calc R U . . .
C53 C 0.4585(3) 0.27318(7) 0.31740(12) 0.0214(7) Uani 1 1 d . . . . .
C54 C 0.2992(4) 0.25169(8) 0.22598(13) 0.0254(7) Uani 1 1 d . . . . .
H54A H 0.2069 0.2444 0.2484 0.031 Uiso 1 1 calc R U . . .
H54B H 0.3710 0.2308 0.2241 0.031 Uiso 1 1 calc R U . . .
C55 C 0.2417(3) 0.26397(8) 0.16028(13) 0.0271(7) Uani 1 1 d . . . . .
H55 H 0.1679 0.2848 0.1632 0.032 Uiso 1 1 calc R U . . .
C56 C 0.1494(4) 0.23346(9) 0.12711(14) 0.0397(8) Uani 1 1 d . . . . .
H56A H 0.2210 0.2130 0.1233 0.060 Uiso 1 1 calc R U . . .
H56B H 0.1057 0.2413 0.0852 0.060 Uiso 1 1 calc R U . . .
H56C H 0.0617 0.2263 0.1514 0.060 Uiso 1 1 calc R U . . .
C57 C 0.3806(4) 0.27569(10) 0.12467(15) 0.0422(9) Uani 1 1 d . . . . .
H57A H 0.4370 0.2956 0.1469 0.063 Uiso 1 1 calc R U . . .
H57B H 0.3399 0.2834 0.0823 0.063 Uiso 1 1 calc R U . . .
H57C H 0.4544 0.2556 0.1218 0.063 Uiso 1 1 calc R U . . .
C58 C -0.0687(3) 0.28724(7) 0.27423(13) 0.0212(7) Uani 1 1 d . . . . .
C59 C -0.1674(3) 0.27394(8) 0.22378(13) 0.0235(7) Uani 1 1 d . . . . .
H59 H -0.1858 0.2875 0.1862 0.028 Uiso 1 1 calc R U . . .
C60 C -0.2391(3) 0.24059(8) 0.22883(14) 0.0246(7) Uani 1 1 d . . . . .
H60 H -0.3071 0.2314 0.1944 0.029 Uiso 1 1 calc R U . . .
C61 C -0.2128(3) 0.22071(7) 0.28303(13) 0.0236(7) Uani 1 1 d . . . . .
C62 C -0.1107(3) 0.23352(8) 0.33343(14) 0.0243(7) Uani 1 1 d . . . . .
H62 H -0.0897 0.2195 0.3704 0.029 Uiso 1 1 calc R U . . .
C63 C -0.0406(3) 0.26664(7) 0.32928(13) 0.0219(7) Uani 1 1 d . . . . .
C64 C 0.0915(4) 0.26285(9) 0.43363(13) 0.0316(8) Uani 1 1 d . . . . .
H64A H 0.1569 0.2415 0.4264 0.038 Uiso 1 1 calc R U . . .
H64B H -0.0090 0.2548 0.4496 0.038 Uiso 1 1 calc R U . . .
C65 C 0.0761(5) 0.31806(11) 0.49755(18) 0.0577(11) Uani 1 1 d . . . . .
H65A H 0.0411 0.3318 0.4597 0.087 Uiso 1 1 calc R U . . .
H65B H 0.1365 0.3337 0.5281 0.087 Uiso 1 1 calc R U . . .
H65C H -0.0176 0.3085 0.5158 0.087 Uiso 1 1 calc R U . . .
C66 C 0.1816(4) 0.28727(10) 0.48062(15) 0.0398(9) Uani 1 1 d . . . . .
H66 H 0.2754 0.2974 0.4613 0.048 Uiso 1 1 calc R U . . .
C67 C 0.2431(4) 0.26544(12) 0.53801(16) 0.0537(11) Uani 1 1 d . . . . .
H67A H 0.1533 0.2534 0.5550 0.081 Uiso 1 1 calc R U . . .
H67B H 0.2960 0.2814 0.5700 0.081 Uiso 1 1 calc R U . . .
H67C H 0.3197 0.2475 0.5260 0.081 Uiso 1 1 calc R U . . .
C68 C 0.4925(3) 0.20265(8) 0.44137(13) 0.0224(7) Uani 1 1 d . . . . .
C69 C 0.5483(4) 0.16875(8) 0.53420(14) 0.0351(8) Uani 1 1 d . . . . .
H69A H 0.5550 0.1471 0.5087 0.053 Uiso 1 1 calc R U . . .
H69B H 0.4408 0.1707 0.5479 0.053 Uiso 1 1 calc R U . . .
H69C H 0.6271 0.1674 0.5711 0.053 Uiso 1 1 calc R U . . .
C70 C -0.2963(4) 0.18580(8) 0.28663(15) 0.0276(7) Uani 1 1 d . . . . .
C71 C -0.3179(4) 0.13317(8) 0.34726(16) 0.0344(8) Uani 1 1 d . . . . .
H71A H -0.3225 0.1209 0.3067 0.052 Uiso 1 1 calc R U . . .
H71B H -0.4259 0.1349 0.3606 0.052 Uiso 1 1 calc R U . . .
H71C H -0.2496 0.1196 0.3786 0.052 Uiso 1 1 calc R U . . .

loop_
_atom_site_aniso_label
_atom_site_aniso_U_11
_atom_site_aniso_U_22
_atom_site_aniso_U_33
_atom_site_aniso_U_23
_atom_site_aniso_U_13
_atom_site_aniso_U_12
C33A 0.042(4) 0.032(3) 0.028(3) -0.002(3) -0.004(2) 0.000(3)
C34A 0.052(4) 0.037(4) 0.054(3) -0.010(3) 0.002(4) -0.004(4)
C35A 0.077(7) 0.061(4) 0.038(6) -0.004(4) -0.013(3) -0.022(4)
C33B 0.042(4) 0.032(3) 0.028(3) -0.002(3) -0.004(2) 0.000(3)
C34B 0.052(4) 0.037(4) 0.054(3) -0.010(3) 0.002(4) -0.004(4)
C35B 0.077(7) 0.061(4) 0.038(6) -0.004(4) -0.013(3) -0.022(4)
O1 0.0419(13) 0.0178(11) 0.0170(11) -0.0006(9) 0.0091(9) -0.0042(9)
O2 0.0547(14) 0.0176(11) 0.0208(12) -0.0030(10) -0.0019(10) 0.0006(10)
O3 0.0606(15) 0.0254(12) 0.0242(13) 0.0069(10) -0.0099(11) -0.0042(11)
O4 0.0374(12) 0.0186(11) 0.0192(11) 0.0041(9) -0.0042(9) -0.0019(9)
O5 0.0528(15) 0.0238(13) 0.0493(15) 0.0093(11) -0.0283(12) -0.0092(11)
O6 0.0564(15) 0.0236(12) 0.0221(13) 0.0010(9) 0.0010(11) -0.0073(10)
O7 0.0353(13) 0.0241(12) 0.0271(12) 0.0033(9) 0.0038(11) 0.0017(9)
O8 0.0361(12) 0.0271(12) 0.0237(12) 0.0058(9) -0.0026(10) -0.0072(9)
O9 0.0358(12) 0.0254(12) 0.0191(11) 0.0044(9) -0.0024(9) 0.0011(9)
O10 0.0351(13) 0.0358(13) 0.0401(14) 0.0094(11) -0.0089(12) -0.0136(11)
O11 0.0325(12) 0.0243(12) 0.0338(13) 0.0088(10) -0.0004(10) -0.0054(9)
O12 0.0405(13) 0.0313(13) 0.0233(12) 0.0040(10) -0.0018(10) -0.0100(11)
O13 0.0416(13) 0.0262(12) 0.0200(12) 0.0083(9) -0.0036(10) -0.0074(10)
N1 0.0320(15) 0.0148(14) 0.0199(14) -0.0025(13) -0.0009(12) -0.0007(12)
N2 0.0330(15) 0.0187(15) 0.0150(14) 0.0046(12) -0.0007(12) -0.0010(12)
N3 0.0350(16) 0.0209(16) 0.0179(16) 0.0018(13) 0.0011(12) -0.0034(12)
N4 0.0325(16) 0.0223(16) 0.0205(14) 0.0043(12) -0.0001(13) 0.0019(12)
C1 0.072(3) 0.086(3) 0.043(2) -0.031(2) 0.009(2) 0.016(2)
C2 0.076(3) 0.075(3) 0.049(3) -0.002(2) -0.012(2) -0.003(2)
C3 0.092(3) 0.073(3) 0.049(3) -0.034(2) 0.014(2) -0.020(3)
C4 0.103(4) 0.047(3) 0.037(2) 0.0096(19) 0.014(2) 0.004(2)
C5 0.091(3) 0.028(2) 0.0162(18) -0.0043(15) -0.0045(17) 0.0024(18)
C6 0.062(2) 0.0207(17) 0.0267(19) -0.0054(15) 0.0000(16) 0.0044(16)
C7 0.0240(16) 0.0192(17) 0.0217(17) -0.0019(13) 0.0027(13) 0.0023(12)
C8 0.0206(16) 0.0233(18) 0.0146(16) -0.0049(13) 0.0026(12) 0.0000(12)
C9 0.0279(17) 0.0236(17) 0.0208(17) 0.0004(14) 0.0011(13) 0.0004(13)
C10 0.070(2) 0.027(2) 0.0169(18) -0.0003(14) -0.0014(16) 0.0022(17)
C11 0.051(2) 0.052(2) 0.0258(18) 0.0040(16) 0.0064(16) 0.0264(18)
C12 0.086(3) 0.032(2) 0.0285(19) -0.0096(16) 0.0194(18) -0.0213(19)
C13 0.0321(17) 0.0183(16) 0.0198(16) 0.0009(13) 0.0060(13) 0.0020(13)
C14 0.0214(16) 0.0190(17) 0.0190(16) -0.0011(13) 0.0023(12) 0.0006(12)
C15 0.0239(16) 0.0195(17) 0.0170(16) 0.0025(13) 0.0036(12) -0.0025(12)
C16 0.0250(16) 0.0149(15) 0.0253(17) 0.0012(13) 0.0022(13) 0.0018(12)
C17 0.0224(16) 0.0189(17) 0.0213(17) 0.0001(13) 0.0023(13) 0.0000(12)
C18 0.0251(16) 0.0196(17) 0.0161(16) -0.0038(13) 0.0008(12) 0.0014(12)
C19 0.0207(15) 0.0172(16) 0.0193(16) -0.0004(13) 0.0019(12) 0.0000(12)
C20 0.0404(19) 0.0304(18) 0.0251(17) 0.0064(14) -0.0020(15) 0.0012(15)
C21 0.0343(18) 0.0191(16) 0.0186(16) 0.0020(13) 0.0027(13) 0.0013(13)
C22 0.050(2) 0.0244(18) 0.0255(17) 0.0049(14) 0.0091(15) 0.0004(15)
C23 0.0408(19) 0.0283(18) 0.0200(16) -0.0002(13) 0.0065(14) -0.0017(15)
C24 0.0305(18) 0.0240(18) 0.0190(18) 0.0024(15) 0.0035(14) 0.0016(14)
C25 0.0282(17) 0.0201(17) 0.0163(17) -0.0001(14) 0.0065(14) -0.0007(13)
C26 0.0266(16) 0.0170(17) 0.0196(16) 0.0027(13) 0.0081(13) 0.0037(13)
C27 0.0270(17) 0.0178(18) 0.0305(18) 0.0011(14) 0.0031(14) -0.0004(13)
C28 0.0247(16) 0.0218(18) 0.0276(17) 0.0023(14) 0.0022(13) 0.0037(13)
C29 0.0292(17) 0.0199(17) 0.0197(17) 0.0021(13) 0.0114(14) 0.0067(13)
C30 0.048(2) 0.0168(17) 0.0201(17) -0.0022(13) 0.0085(15) 0.0003(14)
C31 0.045(2) 0.0231(18) 0.0160(16) -0.0015(14) 0.0043(14) 0.0017(15)
C32 0.052(2) 0.029(2) 0.049(2) 0.0030(16) -0.0247(18) -0.0053(17)
C36 0.0261(16) 0.0175(17) 0.0190(16) 0.0020(13) 0.0059(13) -0.0002(13)
C37 0.0292(17) 0.0271(18) 0.0196(16) 0.0025(14) 0.0014(13) -0.0003(14)
C38 0.0335(18) 0.0194(17) 0.0239(17) 0.0071(13) 0.0048(14) 0.0007(14)
C39 0.0241(16) 0.0187(17) 0.0217(16) 0.0000(13) 0.0083(13) 0.0002(13)
C40 0.0263(16) 0.0221(18) 0.0169(15) 0.0003(13) 0.0037(13) 0.0004(13)
C41 0.0263(16) 0.0178(17) 0.0184(16) 0.0047(13) 0.0057(13) 0.0032(13)
C42 0.0299(17) 0.0241(17) 0.0187(16) 0.0001(13) -0.0007(13) -0.0008(13)
C43 0.0277(17) 0.0252(17) 0.0228(16) 0.0039(13) 0.0039(13) 0.0027(13)
C44 0.0316(18) 0.0378(19) 0.0286(18) 0.0068(15) 0.0037(14) 0.0056(15)
C45 0.047(2) 0.0249(18) 0.0356(19) 0.0035(15) 0.0053(16) 0.0058(15)
C46 0.0300(18) 0.0217(18) 0.0199(17) -0.0009(13) 0.0104(15) 0.0060(15)
C47 0.0276(17) 0.0211(17) 0.0216(19) 0.0007(15) 0.0068(14) 0.0047(13)
C48 0.0264(16) 0.0187(17) 0.0203(17) 0.0027(13) 0.0087(13) 0.0054(13)
C49 0.0293(17) 0.0224(17) 0.0216(17) 0.0004(14) 0.0051(14) 0.0004(13)
C50 0.0271(17) 0.0259(18) 0.0162(15) 0.0023(14) 0.0016(13) 0.0017(14)
C51 0.0268(17) 0.0224(17) 0.0173(16) 0.0003(13) 0.0070(13) 0.0011(13)
C52 0.0241(16) 0.0254(18) 0.0194(17) -0.0004(14) 0.0027(13) 0.0002(13)
C53 0.0262(16) 0.0239(17) 0.0142(16) 0.0022(13) 0.0028(13) 0.0060(14)
C54 0.0284(17) 0.0271(17) 0.0208(16) -0.0015(13) 0.0022(13) 0.0022(14)
C55 0.0261(17) 0.0354(19) 0.0195(16) 0.0030(14) 0.0013(13) 0.0073(14)
C56 0.044(2) 0.051(2) 0.0226(18) 0.0017(16) -0.0045(15) 0.0000(17)
C57 0.037(2) 0.065(2) 0.0249(18) 0.0128(17) 0.0033(15) 0.0039(18)
C58 0.0206(16) 0.0179(17) 0.0262(17) 0.0005(13) 0.0077(13) 0.0007(13)
C59 0.0259(16) 0.0229(17) 0.0221(16) 0.0041(13) 0.0050(13) 0.0026(14)
C60 0.0204(16) 0.0271(18) 0.0260(17) 0.0003(14) 0.0013(13) -0.0003(13)
C61 0.0224(16) 0.0215(17) 0.0274(18) 0.0046(14) 0.0047(14) 0.0028(13)
C62 0.0241(17) 0.0234(18) 0.0257(17) 0.0070(13) 0.0044(14) 0.0031(14)
C63 0.0195(16) 0.0221(17) 0.0242(17) 0.0011(14) 0.0028(13) 0.0004(13)
C64 0.0287(18) 0.042(2) 0.0245(18) 0.0105(15) 0.0017(14) -0.0032(15)
C65 0.062(3) 0.064(3) 0.046(2) -0.018(2) -0.0033(19) -0.008(2)
C66 0.0336(19) 0.058(2) 0.0269(18) 0.0019(17) -0.0003(15) -0.0124(17)
C67 0.039(2) 0.094(3) 0.0271(19) 0.007(2) -0.0019(16) -0.010(2)
C68 0.0251(17) 0.0255(18) 0.0170(17) 0.0007(14) 0.0032(14) 0.0008(15)
C69 0.052(2) 0.0294(19) 0.0227(17) 0.0115(15) -0.0036(15) -0.0062(16)
C70 0.0263(18) 0.0257(18) 0.0308(19) 0.0060(16) 0.0034(16) 0.0006(14)
C71 0.0350(19) 0.0235(18) 0.044(2) 0.0123(15) -0.0004(15) -0.0074(14)

loop_
_atom_type_symbol
_atom_type_description
_atom_type_scat_dispersion_real
_atom_type_scat_dispersion_imag
_atom_type_scat_source
C C 0.0033 0.0016 'International Tables Vol C Tables 4.2.6.8 and 6.1.1.4'
H H 0.0000 0.0000 'International Tables Vol C Tables 4.2.6.8 and 6.1.1.4'
N N 0.0061 0.0033 'International Tables Vol C Tables 4.2.6.8 and 6.1.1.4'
O O 0.0106 0.0060 'International Tables Vol C Tables 4.2.6.8 and 6.1.1.4'

loop_
_geom_angle_atom_site_label_1
_geom_angle_atom_site_label_2
_geom_angle_atom_site_label_3
_geom_angle
C34A C33A C35A 129.5(7)
C34A C33A C32 118.1(6)
C35A C33A C32 106.8(6)
C34A C33A H33A 97.8
C35A C33A H33A 97.8
C32 C33A H33A 97.8
C33A C34A H34A 109.5
C33A C34A H34B 109.5
H34A C34A H34B 109.5
C33A C34A H34C 109.5
H34A C34A H34C 109.5
H34B C34A H34C 109.5
C33A C35A H35A 109.5
C33A C35A H35B 109.5
H35A C35A H35B 109.5
C33A C35A H35C 109.5
H35A C35A H35C 109.5
H35B C35A H35C 109.5
C34B C33B C35B 106.8(8)
C34B C33B C32 142.0(8)
C35B C33B C32 105.2(6)
C34B C33B H33B 97.8
C35B C33B H33B 97.8
C32 C33B H33B 97.8
C33B C34B H34D 109.5
C33B C34B H34E 109.5
H34D C34B H34E 109.5
C33B C34B H34F 109.5
H34D C34B H34F 109.5
H34E C34B H34F 109.5
C33B C35B H35D 109.5
C33B C35B H35E 109.5
H35D C35B H35E 109.5
C33B C35B H35F 109.5
H35D C35B H35F 109.5
H35E C35B H35F 109.5
C8 O1 C15 119.0(2)
C41 O4 C42 117.8(2)
C27 O5 C32 118.6(2)
C63 O8 C64 117.9(2)
C53 O9 C54 116.9(2)
C70 O11 C71 115.9(2)
C68 O13 C69 115.4(2)
C25 N1 C26 130.6(3)
C25 N1 H1 115.5(19)
C26 N1 H1 112.5(19)
C24 N2 C36 129.4(3)
C24 N2 H2 118(2)
C36 N2 H2 112.3(19)
C47 N3 C58 129.9(3)
C47 N3 H3 118(2)
C58 N3 H3 112(2)
C46 N4 C48 127.9(3)
C46 N4 H4 119(2)
C48 N4 H4 113(2)
C4 C1 H1A 109.5
C4 C1 H1B 109.5
H1A C1 H1B 109.5
C4 C1 H1C 109.5
H1A C1 H1C 109.5
H1B C1 H1C 109.5
C4 C2 H2A 109.5
C4 C2 H2B 109.5
H2A C2 H2B 109.5
C4 C2 H2C 109.5
H2A C2 H2C 109.5
H2B C2 H2C 109.5
C4 C3 H3A 109.5
C4 C3 H3B 109.5
H3A C3 H3B 109.5
C4 C3 H3C 109.5
H3A C3 H3C 109.5
H3B C3 H3C 109.5
C3 C4 C5 113.0(3)
C3 C4 C1 112.6(4)
C5 C4 C1 106.2(3)
C3 C4 C2 107.1(4)
C5 C4 C2 108.9(3)
C1 C4 C2 108.9(3)
C6 C5 C10 116.9(3)
C6 C5 C4 121.8(3)
C10 C5 C4 121.2(3)
C5 C6 C7 123.2(3)
C5 C6 H6 118.4
C7 C6 H6 118.4
C8 C7 C6 117.2(3)
C8 C7 C13 121.3(2)
C6 C7 C13 121.3(3)
C7 C8 O1 121.0(2)
C7 C8 C9 122.5(2)
O1 C8 C9 116.5(2)
C10 C9 C8 117.2(3)
C10 C9 C24 116.8(3)
C8 C9 C24 126.0(3)
C9 C10 C5 122.8(3)
C9 C10 H10 118.6
C5 C10 H10 118.6
C13 C11 H11A 109.5
C13 C11 H11B 109.5
H11A C11 H11B 109.5
C13 C11 H11C 109.5
H11A C11 H11C 109.5
H11B C11 H11C 109.5
C13 C12 H12A 109.5
C13 C12 H12B 109.5
H12A C12 H12B 109.5
C13 C12 H12C 109.5
H12A C12 H12C 109.5
H12B C12 H12C 109.5
C7 C13 C12 110.4(2)
C7 C13 C14 110.2(2)
C12 C13 C14 110.8(2)
C7 C13 C11 107.8(2)
C12 C13 C11 109.3(3)
C14 C13 C11 108.3(2)
C15 C14 C16 116.8(2)
C15 C14 C13 120.5(2)
C16 C14 C13 122.6(2)
C14 C15 O1 121.7(2)
C14 C15 C19 122.8(2)
O1 C15 C19 115.5(2)
C17 C16 C14 123.1(3)
C17 C16 H16 118.4
C14 C16 H16 118.4
C16 C17 C18 117.4(3)
C16 C17 C21 122.7(2)
C18 C17 C21 119.9(2)
C19 C18 C17 121.7(3)
C19 C18 H18 119.1
C17 C18 H18 119.1
C18 C19 C15 118.0(2)
C18 C19 C25 119.4(2)
C15 C19 C25 122.6(2)
C21 C20 H20A 109.5
C21 C20 H20B 109.5
H20A C20 H20B 109.5
C21 C20 H20C 109.5
H20A C20 H20C 109.5
H20B C20 H20C 109.5
C22 C21 C23 108.1(2)
C22 C21 C20 109.1(2)
C23 C21 C20 109.3(2)
C22 C21 C17 112.1(2)
C23 C21 C17 109.7(2)
C20 C21 C17 108.4(2)
C21 C22 H22A 109.5
C21 C22 H22B 109.5
H22A C22 H22B 109.5
C21 C22 H22C 109.5
H22A C22 H22C 109.5
H22B C22 H22C 109.5
C21 C23 H23A 109.5
C21 C23 H23B 109.5
H23A C23 H23B 109.5
C21 C23 H23C 109.5
H23A C23 H23C 109.5
H23B C23 H23C 109.5
O3 C24 N2 123.1(3)
O3 C24 C9 121.2(3)
N2 C24 C9 115.5(2)
O2 C25 N1 124.3(3)
O2 C25 C19 122.8(3)
N1 C25 C19 112.8(2)
C31 C26 N1 125.5(3)
C31 C26 C27 119.3(3)
N1 C26 C27 115.2(2)
O5 C27 C28 125.3(3)
O5 C27 C26 114.1(2)
C28 C27 C26 120.6(3)
C27 C28 C29 120.2(3)
C27 C28 H28 119.9
C29 C28 H28 119.9
C30 C29 C28 119.1(3)
C30 C29 C46 125.3(3)
C28 C29 C46 115.5(3)
C29 C30 C31 120.9(3)
C29 C30 H30 119.6
C31 C30 H30 119.6
C26 C31 C30 119.9(3)
C26 C31 H31 120.1
C30 C31 H31 120.1
O5 C32 C33B 104.8(3)
O5 C32 C33A 111.9(3)
O5 C32 H32A 109.2
C33A C32 H32A 109.2
O5 C32 H32B 109.2
C33A C32 H32B 109.2
H32A C32 H32B 107.9
O5 C32 H32C 110.8
C33B C32 H32C 110.8
O5 C32 H32D 110.8
C33B C32 H32D 110.8
H32C C32 H32D 108.9
C37 C36 N2 125.0(3)
C37 C36 C41 119.4(3)
N2 C36 C41 115.6(2)
C36 C37 C38 119.6(3)
C36 C37 H37 120.2
C38 C37 H37 120.2
C39 C38 C37 120.9(3)
C39 C38 H38 119.6
C37 C38 H38 119.6
C38 C39 C40 119.3(3)
C38 C39 C47 124.0(3)
C40 C39 C47 116.7(2)
C41 C40 C39 120.3(3)
C41 C40 H40 119.9
C39 C40 H40 119.9
O4 C41 C40 125.3(2)
O4 C41 C36 114.2(2)
C40 C41 C36 120.5(2)
O4 C42 C43 109.4(2)
O4 C42 H42A 109.8
C43 C42 H42A 109.8
O4 C42 H42B 109.8
C43 C42 H42B 109.8
H42A C42 H42B 108.2
C42 C43 C45 112.7(2)
C42 C43 C44 108.2(2)
C45 C43 C44 111.1(2)
C42 C43 H43 108.2
C45 C43 H43 108.2
C44 C43 H43 108.2
C43 C44 H44A 109.5
C43 C44 H44B 109.5
H44A C44 H44B 109.5
C43 C44 H44C 109.5
H44A C44 H44C 109.5
H44B C44 H44C 109.5
C43 C45 H45A 109.5
C43 C45 H45B 109.5
H45A C45 H45B 109.5
C43 C45 H45C 109.5
H45A C45 H45C 109.5
H45B C45 H45C 109.5
O7 C46 N4 122.1(3)
O7 C46 C29 121.6(3)
N4 C46 C29 116.2(3)
O6 C47 N3 122.4(3)
O6 C47 C39 122.3(3)
N3 C47 C39 115.3(3)
C49 C48 C53 119.0(3)
C49 C48 N4 124.3(3)
C53 C48 N4 116.7(2)
C50 C49 C48 120.1(3)
C50 C49 H49 119.9
C48 C49 H49 119.9
C49 C50 C51 120.8(3)
C49 C50 H50 119.6
C51 C50 H50 119.6
C50 C51 C52 119.4(3)
C50 C51 C68 123.1(3)
C52 C51 C68 117.4(3)
C53 C52 C51 119.9(3)
C53 C52 H52 120.1
C51 C52 H52 120.1
O9 C53 C52 124.1(3)
O9 C53 C48 115.0(2)
C52 C53 C48 120.8(2)
O9 C54 C55 108.9(2)
O9 C54 H54A 109.9
C55 C54 H54A 109.9
O9 C54 H54B 109.9
C55 C54 H54B 109.9
H54A C54 H54B 108.3
C54 C55 C56 108.1(2)
C54 C55 C57 111.3(2)
C56 C55 C57 111.4(3)
C54 C55 H55 108.7
C56 C55 H55 108.7
C57 C55 H55 108.7
C55 C56 H56A 109.5
C55 C56 H56B 109.5
H56A C56 H56B 109.5
C55 C56 H56C 109.5
H56A C56 H56C 109.5
H56B C56 H56C 109.5
C55 C57 H57A 109.5
C55 C57 H57B 109.5
H57A C57 H57B 109.5
C55 C57 H57C 109.5
H57A C57 H57C 109.5
H57B C57 H57C 109.5
C59 C58 N3 124.7(3)
C59 C58 C63 119.6(3)
N3 C58 C63 115.6(3)
C58 C59 C60 119.3(3)
C58 C59 H59 120.3
C60 C59 H59 120.3
C61 C60 C59 120.9(3)
C61 C60 H60 119.6
C59 C60 H60 119.6
C60 C61 C62 120.1(3)
C60 C61 C70 118.6(3)
C62 C61 C70 121.2(3)
C63 C62 C61 119.5(3)
C63 C62 H62 120.2
C61 C62 H62 120.2
O8 C63 C62 124.8(3)
O8 C63 C58 114.7(2)
C62 C63 C58 120.5(3)
O8 C64 C66 108.2(2)
O8 C64 H64A 110.1
C66 C64 H64A 110.1
O8 C64 H64B 110.1
C66 C64 H64B 110.1
H64A C64 H64B 108.4
C66 C65 H65A 109.5
C66 C65 H65B 109.5
H65A C65 H65B 109.5
C66 C65 H65C 109.5
H65A C65 H65C 109.5
H65B C65 H65C 109.5
C64 C66 C65 110.5(3)
C64 C66 C67 108.9(3)
C65 C66 C67 111.9(3)
C64 C66 H66 108.5
C65 C66 H66 108.5
C67 C66 H66 108.5
C66 C67 H67A 109.5
C66 C67 H67B 109.5
H67A C67 H67B 109.5
C66 C67 H67C 109.5
H67A C67 H67C 109.5
H67B C67 H67C 109.5
O12 C68 O13 122.9(3)
O12 C68 C51 124.4(3)
O13 C68 C51 112.6(2)
O13 C69 H69A 109.5
O13 C69 H69B 109.5
H69A C69 H69B 109.5
O13 C69 H69C 109.5
H69A C69 H69C 109.5
H69B C69 H69C 109.5
O10 C70 O11 123.7(3)
O10 C70 C61 124.6(3)
O11 C70 C61 111.7(3)
O11 C71 H71A 109.5
O11 C71 H71B 109.5
H71A C71 H71B 109.5
O11 C71 H71C 109.5
H71A C71 H71C 109.5
H71B C71 H71C 109.5

loop_
_geom_bond_atom_site_label_1
_geom_bond_atom_site_label_2
_geom_bond_distance
C33A C34A 1.402(10)
C33A C35A 1.564(13)
C33A C32 1.570(8)
C33A H33A 1.0000
C34A H34A 0.9800
C34A H34B 0.9800
C34A H34C 0.9800
C35A H35A 0.9800
C35A H35B 0.9800
C35A H35C 0.9800
C33B C34B 0.987(8)
C33B C35B 1.528(11)
C33B C32 1.567(8)
C33B H33B 1.0000
C34B H34D 0.9800
C34B H34E 0.9800
C34B H34F 0.9800
C35B H35D 0.9800
C35B H35E 0.9800
C35B H35F 0.9800
O1 C8 1.385(3)
O1 C15 1.388(3)
O2 C25 1.215(3)
O3 C24 1.220(3)
O4 C41 1.371(3)
O4 C42 1.436(3)
O5 C27 1.369(4)
O5 C32 1.437(4)
O6 C47 1.224(3)
O7 C46 1.224(3)
O8 C63 1.362(3)
O8 C64 1.437(3)
O9 C53 1.374(3)
O9 C54 1.439(3)
O10 C70 1.199(4)
O11 C70 1.351(4)
O11 C71 1.445(3)
O12 C68 1.208(3)
O13 C68 1.346(3)
O13 C69 1.448(3)
N1 C25 1.366(4)
N1 C26 1.400(4)
N1 H1 0.84(3)
N2 C24 1.363(4)
N2 C36 1.399(4)
N2 H2 0.87(3)
N3 C47 1.358(4)
N3 C58 1.399(4)
N3 H3 0.81(3)
N4 C46 1.368(4)
N4 C48 1.405(4)
N4 H4 0.86(3)
C1 C4 1.556(6)
C1 H1A 0.9800
C1 H1B 0.9800
C1 H1C 0.9800
C2 C4 1.563(6)
C2 H2A 0.9800
C2 H2B 0.9800
C2 H2C 0.9800
C3 C4 1.466(6)
C3 H3A 0.9800
C3 H3B 0.9800
C3 H3C 0.9800
C4 C5 1.554(5)
C5 C6 1.382(4)
C5 C10 1.391(5)
C6 C7 1.388(4)
C6 H6 0.9500
C7 C8 1.378(4)
C7 C13 1.520(4)
C8 C9 1.398(4)
C9 C10 1.384(4)
C9 C24 1.503(4)
C10 H10 0.9500
C11 C13 1.533(4)
C11 H11A 0.9800
C11 H11B 0.9800
C11 H11C 0.9800
C12 C13 1.528(4)
C12 H12A 0.9800
C12 H12B 0.9800
C12 H12C 0.9800
C13 C14 1.528(4)
C14 C15 1.378(4)
C14 C16 1.397(4)
C15 C19 1.399(4)
C16 C17 1.391(4)
C16 H16 0.9500
C17 C18 1.398(4)
C17 C21 1.537(4)
C18 C19 1.388(4)
C18 H18 0.9500
C19 C25 1.505(4)
C20 C21 1.535(4)
C20 H20A 0.9800
C20 H20B 0.9800
C20 H20C 0.9800
C21 C22 1.530(4)
C21 C23 1.533(4)
C22 H22A 0.9800
C22 H22B 0.9800
C22 H22C 0.9800
C23 H23A 0.9800
C23 H23B 0.9800
C23 H23C 0.9800
C26 C31 1.380(4)
C26 C27 1.403(4)
C27 C28 1.377(4)
C28 C29 1.392(4)
C28 H28 0.9500
C29 C30 1.385(4)
C29 C46 1.490(4)
C30 C31 1.393(4)
C30 H30 0.9500
C31 H31 0.9500
C32 H32A 0.9900
C32 H32B 0.9900
C32 H32C 0.9900
C32 H32D 0.9900
C36 C37 1.383(4)
C36 C41 1.408(4)
C37 C38 1.394(4)
C37 H37 0.9500
C38 C39 1.387(4)
C38 H38 0.9500
C39 C40 1.392(4)
C39 C47 1.491(4)
C40 C41 1.373(4)
C40 H40 0.9500
C42 C43 1.508(4)
C42 H42A 0.9900
C42 H42B 0.9900
C43 C45 1.520(4)
C43 C44 1.522(4)
C43 H43 1.0000
C44 H44A 0.9800
C44 H44B 0.9800
C44 H44C 0.9800
C45 H45A 0.9800
C45 H45B 0.9800
C45 H45C 0.9800
C48 C49 1.388(4)
C48 C53 1.402(4)
C49 C50 1.384(4)
C49 H49 0.9500
C50 C51 1.387(4)
C50 H50 0.9500
C51 C52 1.395(4)
C51 C68 1.477(4)
C52 C53 1.377(4)
C52 H52 0.9500
C54 C55 1.512(4)
C54 H54A 0.9900
C54 H54B 0.9900
C55 C56 1.515(4)
C55 C57 1.521(4)
C55 H55 1.0000
C56 H56A 0.9800
C56 H56B 0.9800
C56 H56C 0.9800
C57 H57A 0.9800
C57 H57B 0.9800
C57 H57C 0.9800
C58 C59 1.387(4)
C58 C63 1.407(4)
C59 C60 1.392(4)
C59 H59 0.9500
C60 C61 1.376(4)
C60 H60 0.9500
C61 C62 1.395(4)
C61 C70 1.485(4)
C62 C63 1.376(4)
C62 H62 0.9500
C64 C66 1.505(4)
C64 H64A 0.9900
C64 H64B 0.9900
C65 C66 1.517(5)
C65 H65A 0.9800
C65 H65B 0.9800
C65 H65C 0.9800
C66 C67 1.521(5)
C66 H66 1.0000
C67 H67A 0.9800
C67 H67B 0.9800
C67 H67C 0.9800
C69 H69A 0.9800
C69 H69B 0.9800
C69 H69C 0.9800
C71 H71A 0.9800
C71 H71B 0.9800
C71 H71C 0.9800

loop_
_geom_torsion_atom_site_label_1
_geom_torsion_atom_site_label_2
_geom_torsion_atom_site_label_3
_geom_torsion_atom_site_label_4
_geom_torsion
C3 C4 C5 C6 9.4(6)
C1 C4 C5 C6 133.4(4)
C2 C4 C5 C6 -109.5(4)
C3 C4 C5 C10 -175.5(4)
C1 C4 C5 C10 -51.6(5)
C2 C4 C5 C10 65.6(5)
C10 C5 C6 C7 -3.8(6)
C4 C5 C6 C7 171.5(4)
C5 C6 C7 C8 1.2(5)
C5 C6 C7 C13 177.1(3)
C6 C7 C8 O1 -177.0(3)
C13 C7 C8 O1 7.0(4)
C6 C7 C8 C9 3.2(4)
C13 C7 C8 C9 -172.7(3)
C15 O1 C8 C7 16.3(4)
C15 O1 C8 C9 -164.0(2)
C7 C8 C9 C10 -4.8(4)
O1 C8 C9 C10 175.5(3)
C7 C8 C9 C24 173.6(3)
O1 C8 C9 C24 -6.2(4)
C8 C9 C10 C5 2.0(5)
C24 C9 C10 C5 -176.5(3)
C6 C5 C10 C9 2.1(6)
C4 C5 C10 C9 -173.2(4)
C8 C7 C13 C12 -144.8(3)
C6 C7 C13 C12 39.4(4)
C8 C7 C13 C14 -22.2(4)
C6 C7 C13 C14 162.1(3)
C8 C7 C13 C11 95.9(3)
C6 C7 C13 C11 -79.9(3)
C7 C13 C14 C15 16.3(4)
C12 C13 C14 C15 138.8(3)
C11 C13 C14 C15 -101.3(3)
C7 C13 C14 C16 -166.4(3)
C12 C13 C14 C16 -43.9(4)
C11 C13 C14 C16 75.9(3)
C16 C14 C15 O1 -172.8(2)
C13 C14 C15 O1 4.6(4)
C16 C14 C15 C19 3.9(4)
C13 C14 C15 C19 -178.7(2)
C8 O1 C15 C14 -22.3(4)
C8 O1 C15 C19 160.8(2)
C15 C14 C16 C17 -1.0(4)
C13 C14 C16 C17 -178.3(3)
C14 C16 C17 C18 -1.2(4)
C14 C16 C17 C21 179.0(3)
C16 C17 C18 C19 0.6(4)
C21 C17 C18 C19 -179.6(2)
C17 C18 C19 C15 2.1(4)
C17 C18 C19 C25 -175.7(3)
C14 C15 C19 C18 -4.5(4)
O1 C15 C19 C18 172.4(2)
C14 C15 C19 C25 173.2(3)
O1 C15 C19 C25 -9.9(4)
C16 C17 C21 C22 4.6(4)
C18 C17 C21 C22 -175.2(3)
C16 C17 C21 C23 124.7(3)
C18 C17 C21 C23 -55.1(3)
C16 C17 C21 C20 -115.9(3)
C18 C17 C21 C20 64.3(3)
C36 N2 C24 O3 4.9(5)
C36 N2 C24 C9 -171.1(3)
C10 C9 C24 O3 -21.2(4)
C8 C9 C24 O3 160.4(3)
C10 C9 C24 N2 154.9(3)
C8 C9 C24 N2 -23.5(4)
C26 N1 C25 O2 -16.9(5)
C26 N1 C25 C19 166.7(3)
C18 C19 C25 O2 -43.5(4)
C15 C19 C25 O2 138.9(3)
C18 C19 C25 N1 133.0(3)
C15 C19 C25 N1 -44.7(4)
C25 N1 C26 C31 2.8(5)
C25 N1 C26 C27 -174.8(3)
C32 O5 C27 C28 -4.8(5)
C32 O5 C27 C26 173.9(3)
C31 C26 C27 O5 179.4(3)
N1 C26 C27 O5 -2.8(4)
C31 C26 C27 C28 -1.9(4)
N1 C26 C27 C28 175.9(3)
O5 C27 C28 C29 177.8(3)
C26 C27 C28 C29 -0.7(4)
C27 C28 C29 C30 2.7(4)
C27 C28 C29 C46 -174.9(3)
C28 C29 C30 C31 -2.2(4)
C46 C29 C30 C31 175.2(3)
N1 C26 C31 C30 -175.1(3)
C27 C26 C31 C30 2.5(4)
C29 C30 C31 C26 -0.4(4)
C27 O5 C32 C33B 160.5(4)
C27 O5 C32 C33A -160.4(4)
C34B C33B C32 O5 29.3(15)
C35B C33B C32 O5 175.7(6)
C34A C33A C32 O5 -22.5(8)
C35A C33A C32 O5 -178.7(5)
C24 N2 C36 C37 -6.6(5)
C24 N2 C36 C41 173.3(3)
N2 C36 C37 C38 178.6(3)
C41 C36 C37 C38 -1.3(4)
C36 C37 C38 C39 0.1(4)
C37 C38 C39 C40 1.2(4)
C37 C38 C39 C47 -178.5(3)
C38 C39 C40 C41 -1.1(4)
C47 C39 C40 C41 178.6(2)
C42 O4 C41 C40 7.3(4)
C42 O4 C41 C36 -172.4(2)
C39 C40 C41 O4 -179.8(2)
C39 C40 C41 C36 -0.1(4)
C37 C36 C41 O4 -178.9(2)
N2 C36 C41 O4 1.1(3)
C37 C36 C41 C40 1.3(4)
N2 C36 C41 C40 -178.6(2)
C41 O4 C42 C43 179.9(2)
O4 C42 C43 C45 -54.0(3)
O4 C42 C43 C44 -177.3(2)
C48 N4 C46 O7 4.3(4)
C48 N4 C46 C29 -173.3(2)
C30 C29 C46 O7 164.7(3)
C28 C29 C46 O7 -17.8(4)
C30 C29 C46 N4 -17.7(4)
C28 C29 C46 N4 159.8(2)
C58 N3 C47 O6 -3.9(5)
C58 N3 C47 C39 175.5(3)
C38 C39 C47 O6 -164.0(3)
C40 C39 C47 O6 16.4(4)
C38 C39 C47 N3 16.6(4)
C40 C39 C47 N3 -163.1(2)
C46 N4 C48 C49 10.9(4)
C46 N4 C48 C53 -170.9(3)
C53 C48 C49 C50 -0.1(4)
N4 C48 C49 C50 178.0(3)
C48 C49 C50 C51 0.0(4)
C49 C50 C51 C52 0.1(4)
C49 C50 C51 C68 -178.8(3)
C50 C51 C52 C53 -0.2(4)
C68 C51 C52 C53 178.8(2)
C54 O9 C53 C52 -9.8(4)
C54 O9 C53 C48 169.5(2)
C51 C52 C53 O9 179.5(2)
C51 C52 C53 C48 0.2(4)
C49 C48 C53 O9 -179.4(2)
N4 C48 C53 O9 2.3(4)
C49 C48 C53 C52 -0.1(4)
N4 C48 C53 C52 -178.3(2)
C53 O9 C54 C55 -173.5(2)
O9 C54 C55 C56 -178.4(2)
O9 C54 C55 C57 59.0(3)
C47 N3 C58 C59 -5.3(5)
C47 N3 C58 C63 176.2(3)
N3 C58 C59 C60 -177.4(3)
C63 C58 C59 C60 1.0(4)
C58 C59 C60 C61 -0.2(4)
C59 C60 C61 C62 -1.3(4)
C59 C60 C61 C70 178.2(3)
C60 C61 C62 C63 2.0(4)
C70 C61 C62 C63 -177.4(3)
C64 O8 C63 C62 1.2(4)
C64 O8 C63 C58 -179.7(2)
C61 C62 C63 O8 177.8(3)
C61 C62 C63 C58 -1.3(4)
C59 C58 C63 O8 -179.4(2)
N3 C58 C63 O8 -0.8(4)
C59 C58 C63 C62 -0.2(4)
N3 C58 C63 C62 178.3(2)
C63 O8 C64 C66 -172.5(2)
O8 C64 C66 C65 65.9(3)
O8 C64 C66 C67 -170.8(3)
C69 O13 C68 O12 -4.7(4)
C69 O13 C68 C51 174.9(2)
C50 C51 C68 O12 177.0(3)
C52 C51 C68 O12 -2.0(4)
C50 C51 C68 O13 -2.6(4)
C52 C51 C68 O13 178.5(2)
C71 O11 C70 O10 3.8(4)
C71 O11 C70 C61 -175.3(2)
C60 C61 C70 O10 -1.9(4)
C62 C61 C70 O10 177.5(3)
C60 C61 C70 O11 177.1(2)
C62 C61 C70 O11 -3.5(4)
